data_8100780
loop_
_publ_author_name
'Liu, L.'
'Warrener, R. N.'
'Russell, R. A.'
'Tiekink, E. R. T.'

_publ_section_title
;
Crystal structure of (13S*,13aR*)-2,3-dimethoxy-13-hydroxy-13a-methyl-
8-oxo-5,6,13,13a-tetrahydro-8H-dibenzo[a,g]quinolizine, C~20~H~21~NO~4~
;
_journal_issue 4
_journal_name_full 'Zeitschrift f\"ur Kristallographie - New Crystal Structures'
_journal_page_first 583
_journal_page_last 584
_journal_volume 217
_journal_year 2002
_chemical_formula_moiety 'C20 H21 N O4'
_chemical_formula_structural ' C20 H21 N O4 '
_chemical_formula_sum 'C20 H21 N O4'
_chemical_formula_weight 339.39
_space_group_IT_number 14
_symmetry_cell_setting monoclinic
_symmetry_space_group_name_Hall '-P 2ybc'
_symmetry_space_group_name_H-M 'P 1 21/c 1'
_cell_angle_alpha 90
_cell_angle_beta 95.57(2)
_cell_angle_gamma 90
_cell_formula_units_Z 4
_cell_length_a 7.521(2)
_cell_length_b 23.257(2)
_cell_length_c 9.784(2)
_cell_measurement_temperature 293
_cell_volume 1703.3(5)
_diffrn_ambient_temperature 293
_exptl_crystal_density_diffrn 1.323
_cod_original_sg_symbol_H-M 'P 21/c'
_cod_original_formula_sum 'C20 H21 N1 O4'
_cod_database_code 8100780

loop_
_symmetry_equiv_pos_as_xyz
'  +x,  +y,  +z'
'  -x,1/2+y,1/2-z'
'  -x,  -y,  -z'
'  +x,1/2-y,1/2+z'

loop_
_atom_site_label
_atom_site_type_symbol
_atom_site_fract_x
_atom_site_fract_y
_atom_site_fract_z
_atom_site_U_iso_or_equiv
_atom_site_adp_type
_atom_site_occupancy
_atom_site_symmetry_multiplicity
_atom_site_calc_flag
_atom_site_refinement_flags
_atom_site_disorder_assembly
_atom_site_disorder_group
O2 O 0.1349(3) 0.82583(11) 0.7422(3) 0.0549(8) Uani 1 4 d . . .
O3 O 0.1889(3) 0.92130(12) 0.8770(3) 0.0551(8) Uani 1 4 d . . .
O8 O 1.0508(3) 0.91760(13) 0.3624(3) 0.0595(8) Uani 1 4 d . . .
O13 O 0.3497(3) 0.85566(12) 0.2911(3) 0.0525(7) Uani 1 4 d . . .
H13 H 0.2338 0.8808 0.3077 0.073 Uiso 1 4 d . . .
N7 N 0.7931(4) 0.89966(13) 0.4566(3) 0.0420(8) Uani 1 4 d . . .
C1 C 0.3754(5) 0.84647(16) 0.6007(4) 0.0421(9) Uani 1 4 d . . .
H1 H 0.3528 0.8129 0.5505 0.058(2) Uiso 1 4 calc R . .
C1a C 0.5162(5) 0.88234(15) 0.5697(4) 0.0383(8) Uani 1 4 d . . .
C2 C 0.2702(5) 0.85984(16) 0.7036(4) 0.0419(9) Uani 1 4 d . . .
C2a C 0.1185(6) 0.77018(19) 0.6868(6) 0.0767(14) Uani 1 4 d . . .
H2a H 0.2351 0.7539 0.6829 0.087(4) Uiso 1 4 calc R . .
H2b H 0.0580 0.7720 0.5959 0.087(4) Uiso 1 4 calc R . .
H2c H 0.0511 0.7466 0.7437 0.087(4) Uiso 1 4 calc R . .
C3 C 0.2994(5) 0.91129(16) 0.7758(3) 0.0407(9) Uani 1 4 d . . .
C3a C 0.2273(7) 0.97054(19) 0.9621(5) 0.0734(15) Uani 1 4 d . . .
H3a H 0.3538 0.9774 0.9719 0.087(4) Uiso 1 4 calc R . .
H3b H 0.1871 0.9638 1.0509 0.087(4) Uiso 1 4 calc R . .
H3c H 0.1669 1.0035 0.9208 0.087(4) Uiso 1 4 calc R . .
C4 C 0.4386(5) 0.94637(16) 0.7475(4) 0.0429(9) Uani 1 4 d . . .
H4 H 0.4596 0.9802 0.7972 0.058(2) Uiso 1 4 calc R . .
C4a C 0.5501(5) 0.93206(15) 0.6447(3) 0.0387(9) Uani 1 4 d . . .
C5 C 0.7127(5) 0.96759(16) 0.6264(4) 0.0474(10) Uani 1 4 d . . .
H5a H 0.7527 0.9870 0.7117 0.073(3) Uiso 1 4 calc R . .
H5b H 0.6846 0.9965 0.5562 0.073(3) Uiso 1 4 calc R . .
C6 C 0.8583(5) 0.92812(18) 0.5845(4) 0.0485(10) Uani 1 4 d . . .
H6a H 0.9648 0.9502 0.5717 0.073(3) Uiso 1 4 calc R . .
H6b H 0.8883 0.8997 0.6556 0.073(3) Uiso 1 4 calc R . .
C8 C 0.8971(5) 0.89945(16) 0.3501(4) 0.0424(9) Uani 1 4 d . . .
C8a C 0.8109(5) 0.87825(14) 0.2160(4) 0.0391(9) Uani 1 4 d . . .
C9 C 0.9165(5) 0.86805(16) 0.1090(4) 0.0481(10) Uani 1 4 d . . .
H9 H 1.0398 0.8725 0.1237 0.058(2) Uiso 1 4 calc R . .
C10 C 0.8394(5) 0.85148(17) -0.0180(4) 0.0492(10) Uani 1 4 d . . .
H10 H 0.9103 0.8448 -0.0892 0.058(2) Uiso 1 4 calc R . .
C11 C 0.6568(5) 0.84480(17) -0.0397(4) 0.0508(10) Uani 1 4 d . . .
H11 H 0.6045 0.8339 -0.1258 0.058(2) Uiso 1 4 calc R . .
C12 C 0.5499(5) 0.85438(16) 0.0671(4) 0.0470(9) Uani 1 4 d . . .
H12 H 0.4268 0.8495 0.0521 0.058(2) Uiso 1 4 calc R . .
C12a C 0.6266(5) 0.87106(14) 0.1947(4) 0.0377(8) Uani 1 4 d . . .
C13 C 0.5166(4) 0.88392(16) 0.3139(3) 0.0388(9) Uani 1 4 d . . .
H13 H 0.4953 0.9255 0.3166 0.073(3) Uiso 1 4 calc R . .
C13a C 0.6235(4) 0.86593(14) 0.4495(4) 0.0373(8) Uani 1 4 d . . .
C13b C 0.6662(5) 0.80127(16) 0.4525(4) 0.0534(10) Uani 1 4 d . . .
H13a H 0.7407 0.7923 0.5350 0.087(4) Uiso 1 4 calc R . .
H13b H 0.7274 0.7914 0.3741 0.087(4) Uiso 1 4 calc R . .
H13c H 0.5570 0.7797 0.4504 0.087(4) Uiso 1 4 calc R . .

loop_
_atom_site_aniso_label
_atom_site_aniso_U_11
_atom_site_aniso_U_22
_atom_site_aniso_U_33
_atom_site_aniso_U_23
_atom_site_aniso_U_13
_atom_site_aniso_U_12
O2 0.0508(16) 0.0515(16) 0.0674(18) -0.0037(14) 0.0303(14) -0.0114(13)
O3 0.0547(17) 0.0599(18) 0.0550(16) -0.0053(14) 0.0279(13) -0.0040(14)
O8 0.0331(15) 0.075(2) 0.0726(19) -0.0181(16) 0.0163(13) -0.0136(14)
O13 0.0311(13) 0.0730(18) 0.0540(16) -0.0148(14) 0.0081(11) -0.0072(13)
N7 0.0273(15) 0.054(2) 0.0461(18) -0.0038(15) 0.0111(13) -0.0038(14)
C1 0.041(2) 0.042(2) 0.044(2) -0.0022(17) 0.0074(17) -0.0036(17)
C1a 0.0364(19) 0.042(2) 0.037(2) 0.0008(16) 0.0069(15) 0.0003(16)
C2 0.0357(19) 0.046(2) 0.045(2) 0.0052(18) 0.0081(16) -0.0032(17)
C2a 0.066(3) 0.064(3) 0.105(4) -0.009(3) 0.034(3) -0.019(2)
C3 0.040(2) 0.047(2) 0.0360(19) 0.0038(17) 0.0109(16) 0.0030(17)
C3a 0.091(4) 0.059(3) 0.078(3) -0.019(2) 0.053(3) -0.008(3)
C4 0.045(2) 0.041(2) 0.044(2) -0.0022(17) 0.0093(17) -0.0015(17)
C4a 0.038(2) 0.041(2) 0.0382(19) 0.0014(16) 0.0089(16) -0.0009(16)
C5 0.046(2) 0.049(2) 0.048(2) -0.0037(18) 0.0117(18) -0.0104(18)
C6 0.035(2) 0.062(3) 0.049(2) -0.0072(19) 0.0054(17) -0.0079(18)
C8 0.0320(19) 0.045(2) 0.053(2) -0.0031(18) 0.0140(17) -0.0012(17)
C8a 0.038(2) 0.038(2) 0.044(2) 0.0030(16) 0.0139(16) 0.0014(16)
C9 0.040(2) 0.053(2) 0.055(3) 0.0031(19) 0.0186(18) -0.0002(18)
C10 0.054(2) 0.054(2) 0.044(2) 0.0007(19) 0.0239(19) 0.003(2)
C11 0.060(3) 0.057(3) 0.037(2) -0.0006(18) 0.0087(18) 0.005(2)
C12 0.042(2) 0.055(2) 0.045(2) -0.0013(19) 0.0096(17) 0.0035(19)
C12a 0.038(2) 0.036(2) 0.041(2) 0.0030(16) 0.0109(16) 0.0019(16)
C13 0.0305(19) 0.045(2) 0.042(2) -0.0032(16) 0.0096(16) -0.0003(16)
C13a 0.0303(18) 0.036(2) 0.048(2) -0.0008(17) 0.0129(15) -0.0029(15)
C13b 0.054(2) 0.050(2) 0.058(2) 0.008(2) 0.0178(19) 0.008(2)

loop_
_geom_bond_atom_site_label_1
_geom_bond_atom_site_label_2
_geom_bond_distance
_geom_bond_site_symmetry_2
_geom_bond_publ_flag
O2 C2 1.371(4) . ?
O2 C2A 1.404(5) . ?
O3 C3 1.373(4) . ?
O3 C3A 1.429(5) . ?
O8 C8 1.226(4) . ?
O13 C13 1.415(4) . ?
N7 C8 1.363(4) . ?
N7 C6 1.458(5) . ?
N7 C13A 1.493(4) . ?
C1 C2 1.375(5) . ?
C1 C1A 1.404(5) . ?
C1A C4A 1.380(5) . ?
C1A C13A 1.537(5) . ?
C2 C3 1.396(5) . ?
C3 C4 1.377(5) . ?
C4 C4A 1.410(5) . ?
C4A C5 1.501(5) . ?
C5 C6 1.516(5) . ?
C8 C8A 1.490(5) . ?
C8A C12A 1.391(5) . ?
C8A C9 1.394(5) . ?
C9 C10 1.375(5) . ?
C10 C11 1.378(5) . ?
C11 C12 1.397(5) . ?
C12 C12A 1.379(5) . ?
C12A C13 1.523(5) . ?
C13 C13A 1.541(5) . ?
C13A C13B 1.537(5) . ?
